data_4303034
loop_
_publ_author_name
'Edward Gore-Randall'
'Mark Irwin'
'Mark S. Denning'
'Jose M. Goicoechea'

_publ_contact_author
;
 Dr. J. M. Goicoechea           
 Chemistry Research Laboratory
 University of Oxford
 Mansfield Road
 Oxford
 OX1 3TA
 UK
;
_publ_contact_author_email jose.goicoechea@chem.ox.ac.uk
_publ_contact_author_fax '+44 1865 272690'
_publ_contact_author_phone '+44 1865 275961'
_publ_section_title
;
Synthesis and Characterization of Alkali-Metal Salts of 2,2'- and
2,4'-Bipyridyl Radicals and Dianions
;
_journal_name_full 'Inorganic Chemistry'
_journal_page_first 8304
_journal_page_last 8316
_journal_paper_doi 10.1021/ic9009459
_journal_volume 48
_journal_year 2009
_chemical_formula_moiety 'K, N2C10H8, N2C2H8'
_chemical_formula_sum 'C12 H16 K N4'
_chemical_formula_weight 255.39
_chemical_name_systematic
; 
K(N2C10H8)(N2C2H8)
;
_space_group_IT_number 14
_symmetry_cell_setting monoclinic
_symmetry_space_group_name_Hall '-P 2ybc'
_symmetry_space_group_name_H-M 'P 1 21/c 1'
_atom_sites_solution_hydrogens geom
_atom_sites_solution_primary direct
_atom_sites_solution_secondary difmap
_audit_creation_method SHELXL-97
_cell_angle_alpha 90.00
_cell_angle_beta 104.000(1)
_cell_angle_gamma 90.00
_cell_formula_units_Z 4
_cell_length_a 9.7584(2)
_cell_length_b 15.2777(4)
_cell_length_c 8.9523(2)
_cell_measurement_reflns_used 11535
_cell_measurement_temperature 200(2)
_cell_measurement_theta_max 27.485
_cell_measurement_theta_min 5.097
_cell_volume 1295.02(5)
_computing_cell_refinement
;
KappaCCD software "DENZO" (Otwinowski & Minor, 1996)
;
_computing_data_collection
;
KappaCCD software "Collect" (Nonius, 2000)
;
_computing_data_reduction
;
KappaCCD software "DENZO" (Otwinowski & Minor, 1996)
;
_computing_molecular_graphics 'WinGX (Farrugia, 2005)'
_computing_publication_material 'XCIF (Sheldrick, 2001)'
_computing_structure_refinement 'SHELXL-97 (Sheldrick, 1997)'
_computing_structure_solution 'SHELXS-97 (Sheldrick, 1990)'
_diffrn_ambient_temperature 200(2)
_diffrn_measured_fraction_theta_full 0.991
_diffrn_measured_fraction_theta_max 0.991
_diffrn_measurement_device_type 'Nonius KappaCCD'
_diffrn_measurement_method 'omega scans'
_diffrn_radiation_monochromator graphite
_diffrn_radiation_source 'fine-focus sealed tube'
_diffrn_radiation_type MoK\a
_diffrn_radiation_wavelength 0.71073
_diffrn_reflns_av_R_equivalents 0.0164
_diffrn_reflns_av_sigmaI/netI 0.0248
_diffrn_reflns_limit_h_max 11
_diffrn_reflns_limit_h_min -11
_diffrn_reflns_limit_k_max 18
_diffrn_reflns_limit_k_min -18
_diffrn_reflns_limit_l_max 10
_diffrn_reflns_limit_l_min -10
_diffrn_reflns_number 4435
_diffrn_reflns_theta_full 25.00
_diffrn_reflns_theta_max 25.00
_diffrn_reflns_theta_min 5.13
_exptl_absorpt_coefficient_mu 0.394
_exptl_absorpt_correction_T_max 0.9253
_exptl_absorpt_correction_T_min 0.8842
_exptl_absorpt_correction_type multi-scan
_exptl_absorpt_process_details 'DENZO/SCALEPACK (Otwinowski & Minor, 1997)'
_exptl_crystal_colour purple
_exptl_crystal_density_diffrn 1.310
_exptl_crystal_density_meas ?
_exptl_crystal_density_method .
_exptl_crystal_description block
_exptl_crystal_F_000 540
_exptl_crystal_size_max 0.32
_exptl_crystal_size_mid 0.22
_exptl_crystal_size_min 0.20
_refine_diff_density_max 0.357
_refine_diff_density_min -0.316
_refine_diff_density_rms 0.055
_refine_ls_extinction_method none
_refine_ls_goodness_of_fit_ref 1.058
_refine_ls_hydrogen_treatment mixed
_refine_ls_matrix_type full
_refine_ls_number_parameters 162
_refine_ls_number_reflns 2264
_refine_ls_number_restraints 2
_refine_ls_restrained_S_all 1.058
_refine_ls_R_factor_all 0.0515
_refine_ls_R_factor_gt 0.0424
_refine_ls_shift/su_max 0.001
_refine_ls_shift/su_mean 0.000
_refine_ls_structure_factor_coef Fsqd
_refine_ls_weighting_details 'calc w=1/[\s^2^(Fo^2^)+(0.0708P)^2^+0.5042P] where P=(Fo^2^+2Fc^2^)/3'
_refine_ls_weighting_scheme calc
_refine_ls_wR_factor_gt 0.1138
_refine_ls_wR_factor_ref 0.1212
_reflns_number_gt 1914
_reflns_number_total 2264
_reflns_threshold_expression >2sigma(I)
_cod_data_source_file ic9009459_si_001_1.cif
_cod_data_source_block 1a
_cod_depositor_comments
;
The following automatic conversions were performed:
'_symmetry_cell_setting' value 'Monoclinic' changed to 'monoclinic'
according to '/home/saulius/struct/CIF-dictionaries/cif_core.dic'
dictionary named 'cif_core.dic' version 2.4.1 from 2010-06-29.

Automatic conversion script
Id: cif_fix_enum 1527 2010-12-29 10:47:43Z saulius 

The following automatic conversions were performed:
data name '_contact_author_fax' replaced with
'_publ_contact_author_fax' as specified in the replacement file
'/home/antanas/src/cod-tools/trunk/data/replacement-values/replacement_tags.lst'.

Automatic conversion script
Id: cif_correct_tags 4998 2017-03-02 13:24:31Z antanas 
;
_cod_database_code 4303034

loop_
_symmetry_equiv_pos_as_xyz
'x, y, z'
'-x, y+1/2, -z+1/2'
'-x, -y, -z'
'x, -y-1/2, z-1/2'

loop_
_atom_site_label
_atom_site_type_symbol
_atom_site_fract_x
_atom_site_fract_y
_atom_site_fract_z
_atom_site_U_iso_or_equiv
_atom_site_adp_type
_atom_site_occupancy
_atom_site_symmetry_multiplicity
_atom_site_calc_flag
_atom_site_refinement_flags
_atom_site_disorder_assembly
_atom_site_disorder_group
K1 K 1.02267(5) 0.45544(3) 0.83004(5) 0.0387(2) Uani 1 1 d . . .
N1 N 0.84374(18) 0.38662(11) 1.00553(19) 0.0367(4) Uani 1 1 d . . .
N2 N 1.12875(17) 0.38212(10) 1.12724(19) 0.0347(4) Uani 1 1 d . . .
C1 C 0.7046(2) 0.38635(14) 0.9433(3) 0.0420(5) Uani 1 1 d . . .
H1 H 0.6705 0.4242 0.8582 0.050 Uiso 1 1 calc R . .
C2 C 0.6065(2) 0.33618(16) 0.9915(3) 0.0496(6) Uani 1 1 d . . .
H2 H 0.5091 0.3387 0.9409 0.060 Uiso 1 1 calc R . .
C3 C 0.6564(3) 0.28114(15) 1.1184(3) 0.0488(6) Uani 1 1 d . . .
H3 H 0.5924 0.2454 1.1561 0.059 Uiso 1 1 calc R . .
C4 C 0.7974(2) 0.27925(13) 1.1875(3) 0.0415(5) Uani 1 1 d . . .
H4 H 0.8313 0.2422 1.2737 0.050 Uiso 1 1 calc R . .
C5 C 0.8944(2) 0.33247(12) 1.1313(2) 0.0324(4) Uani 1 1 d . . .
C6 C 1.0434(2) 0.33162(12) 1.1973(2) 0.0327(4) Uani 1 1 d . . .
C7 C 1.1073(2) 0.28107(13) 1.3300(2) 0.0401(5) Uani 1 1 d . . .
H7 H 1.0494 0.2490 1.3820 0.048 Uiso 1 1 calc R . .
C8 C 1.2505(3) 0.27834(14) 1.3828(3) 0.0465(6) Uani 1 1 d . . .
H8 H 1.2922 0.2443 1.4708 0.056 Uiso 1 1 calc R . .
C9 C 1.3361(2) 0.32616(15) 1.3064(3) 0.0448(5) Uani 1 1 d . . .
H9 H 1.4362 0.3237 1.3383 0.054 Uiso 1 1 calc R . .
C10 C 1.2684(2) 0.37653(13) 1.1838(2) 0.0389(5) Uani 1 1 d . . .
H10 H 1.3261 0.4106 1.1345 0.047 Uiso 1 1 calc R . .
N1E N 1.2759(3) 0.4478(3) 0.7249(4) 0.1143(14) Uani 1 1 d . . .
H1E1 H 1.3440 0.4367 0.8136 0.137 Uiso 1 1 calc R . .
H1E2 H 1.2663 0.3963 0.6702 0.137 Uiso 1 1 calc R . .
C1E C 1.3440(3) 0.5010(3) 0.6439(5) 0.0848(10) Uani 1 1 d . . .
H1E4 H 1.4254 0.4681 0.6246 0.102 Uiso 1 1 calc R . .
H1E3 H 1.3826 0.5513 0.7105 0.102 Uiso 1 1 calc R . .
C2E C 1.2647(4) 0.5353(3) 0.4985(4) 0.0923(12) Uani 1 1 d D . .
H2E3 H 1.3267 0.5778 0.4630 0.111 Uiso 1 1 calc R . .
H2E4 H 1.2492 0.4861 0.4242 0.111 Uiso 1 1 calc R . .
N2E N 1.1301(3) 0.5776(2) 0.4842(3) 0.0678(6) Uani 1 1 d . . .
H2E1 H 1.098(3) 0.543(4) 0.546(7) 0.17(2) Uiso 1 1 d D . .
H2E2 H 1.117(8) 0.637(4) 0.525(9) 0.24(3) Uiso 1 1 d D . .

loop_
_atom_site_aniso_label
_atom_site_aniso_U_11
_atom_site_aniso_U_22
_atom_site_aniso_U_33
_atom_site_aniso_U_23
_atom_site_aniso_U_13
_atom_site_aniso_U_12
K1 0.0469(3) 0.0407(3) 0.0297(3) 0.00138(17) 0.0115(2) -0.00347(18)
N1 0.0378(9) 0.0347(9) 0.0362(9) 0.0017(7) 0.0065(7) -0.0026(7)
N2 0.0358(9) 0.0341(9) 0.0348(9) 0.0021(7) 0.0097(7) 0.0002(7)
C1 0.0406(12) 0.0413(11) 0.0412(12) -0.0015(9) 0.0043(9) -0.0028(9)
C2 0.0359(12) 0.0473(13) 0.0633(15) -0.0051(11) 0.0076(10) -0.0046(10)
C3 0.0461(13) 0.0413(12) 0.0647(15) -0.0034(11) 0.0243(11) -0.0098(10)
C4 0.0476(13) 0.0328(10) 0.0477(12) 0.0038(9) 0.0186(10) -0.0022(9)
C5 0.0395(11) 0.0252(9) 0.0346(10) -0.0028(7) 0.0133(8) -0.0008(8)
C6 0.0420(11) 0.0255(9) 0.0325(10) 0.0001(7) 0.0127(9) 0.0017(8)
C7 0.0481(13) 0.0335(10) 0.0409(11) 0.0064(9) 0.0152(10) 0.0050(9)
C8 0.0531(14) 0.0394(11) 0.0448(12) 0.0094(9) 0.0077(10) 0.0130(10)
C9 0.0382(12) 0.0446(12) 0.0493(13) -0.0006(10) 0.0060(10) 0.0090(9)
C10 0.0378(11) 0.0369(11) 0.0438(12) -0.0023(9) 0.0134(9) 0.0006(9)
N1E 0.0698(18) 0.185(4) 0.101(2) 0.068(2) 0.0448(17) 0.048(2)
C1E 0.0570(18) 0.103(3) 0.096(2) 0.013(2) 0.0215(17) 0.0110(17)
C2E 0.082(2) 0.133(3) 0.072(2) 0.015(2) 0.0379(19) 0.026(2)
N2E 0.0678(15) 0.0865(18) 0.0466(13) -0.0039(13) 0.0087(11) 0.0070(14)

loop_
_atom_type_symbol
_atom_type_description
_atom_type_scat_dispersion_real
_atom_type_scat_dispersion_imag
_atom_type_scat_source
C C 0.0033 0.0016 'International Tables Vol C Tables 4.2.6.8 and 6.1.1.4'
H H 0.0000 0.0000 'International Tables Vol C Tables 4.2.6.8 and 6.1.1.4'
K K 0.2009 0.2494 'International Tables Vol C Tables 4.2.6.8 and 6.1.1.4'
N N 0.0061 0.0033 'International Tables Vol C Tables 4.2.6.8 and 6.1.1.4'

loop_
_geom_angle_atom_site_label_1
_geom_angle_atom_site_label_2
_geom_angle_atom_site_label_3
_geom_angle
_geom_angle_site_symmetry_1
_geom_angle_site_symmetry_3
_geom_angle_publ_flag
N1 K1 N2 57.70(5) . . ?
N1 K1 N1E 150.64(8) . . ?
N2 K1 N1E 98.30(7) . . ?
N1 K1 N2E 103.54(7) . 3_766 ?
N2 K1 N2E 145.85(8) . 3_766 ?
N1E K1 N2E 87.47(10) . 3_766 ?
N1 K1 N1 106.53(4) . 3_767 ?
N2 K1 N1 80.73(5) . 3_767 ?
N1E K1 N1 83.39(10) . 3_767 ?
N2E K1 N1 133.42(8) 3_766 3_767 ?
N1 K1 N2 81.08(5) . 3_767 ?
N2 K1 N2 106.84(4) . 3_767 ?
N1E K1 N2 125.20(9) . 3_767 ?
N2E K1 N2 96.65(7) 3_766 3_767 ?
N1 K1 N2 54.96(5) 3_767 3_767 ?
N1 K1 C6 105.76(5) . 3_767 ?
N2 K1 C6 118.46(5) . 3_767 ?
N1E K1 C6 100.62(9) . 3_767 ?
N2E K1 C6 93.09(7) 3_766 3_767 ?
N1 K1 C6 44.84(5) 3_767 3_767 ?
N2 K1 C6 24.81(5) 3_767 3_767 ?
N1 K1 C5 118.14(5) . 3_767 ?
N2 K1 C5 105.16(5) . 3_767 ?
N1E K1 C5 82.31(10) . 3_767 ?
N2E K1 C5 108.97(8) 3_766 3_767 ?
N1 K1 C5 24.55(5) 3_767 3_767 ?
N2 K1 C5 44.66(5) 3_767 3_767 ?
C6 K1 C5 24.84(5) 3_767 3_767 ?
N1 K1 K1 55.13(4) . 3_767 ?
N2 K1 K1 55.00(3) . 3_767 ?
N1E K1 K1 127.73(9) . 3_767 ?
N2E K1 K1 141.18(6) 3_766 3_767 ?
N1 K1 K1 51.40(4) 3_767 3_767 ?
N2 K1 K1 51.84(3) 3_767 3_767 ?
C6 K1 K1 67.33(4) 3_767 3_767 ?
C5 K1 K1 66.80(4) 3_767 3_767 ?
C1 N1 C5 117.56(17) . . ?
C1 N1 K1 118.18(13) . . ?
C5 N1 K1 121.81(13) . . ?
C1 N1 K1 119.37(13) . 3_767 ?
C5 N1 K1 93.14(11) . 3_767 ?
K1 N1 K1 73.47(4) . 3_767 ?
C10 N2 C6 117.42(17) . . ?
C10 N2 K1 119.13(13) . . ?
C6 N2 K1 121.25(12) . . ?
C10 N2 K1 119.98(12) . 3_767 ?
C6 N2 K1 91.98(11) . 3_767 ?
K1 N2 K1 73.16(4) . 3_767 ?
N1 C1 C2 125.8(2) . . ?
N1 C1 H1 117.1 . . ?
C2 C1 H1 117.1 . . ?
C1 C2 C3 117.2(2) . . ?
C1 C2 H2 121.4 . . ?
C3 C2 H2 121.4 . . ?
C4 C3 C2 119.6(2) . . ?
C4 C3 H3 120.2 . . ?
C2 C3 H3 120.2 . . ?
C3 C4 C5 120.6(2) . . ?
C3 C4 H4 119.7 . . ?
C5 C4 H4 119.7 . . ?
N1 C5 C4 119.23(19) . . ?
N1 C5 C6 117.86(17) . . ?
C4 C5 C6 122.90(18) . . ?
N1 C5 K1 62.31(9) . 3_767 ?
C4 C5 K1 132.92(13) . 3_767 ?
C6 C5 K1 76.67(10) . 3_767 ?
N2 C6 C7 119.13(19) . . ?
N2 C6 C5 117.91(17) . . ?
C7 C6 C5 122.96(18) . . ?
N2 C6 K1 63.21(9) . 3_767 ?
C7 C6 K1 129.11(13) . 3_767 ?
C5 C6 K1 78.49(10) . 3_767 ?
C8 C7 C6 120.7(2) . . ?
C8 C7 H7 119.7 . . ?
C6 C7 H7 119.7 . . ?
C7 C8 C9 119.7(2) . . ?
C7 C8 H8 120.2 . . ?
C9 C8 H8 120.2 . . ?
C10 C9 C8 116.9(2) . . ?
C10 C9 H9 121.5 . . ?
C8 C9 H9 121.5 . . ?
N2 C10 C9 126.0(2) . . ?
N2 C10 H10 117.0 . . ?
C9 C10 H10 117.0 . . ?
C1E N1E K1 136.4(2) . . ?
C1E N1E H1E1 103.1 . . ?
K1 N1E H1E1 103.1 . . ?
C1E N1E H1E2 103.1 . . ?
K1 N1E H1E2 103.1 . . ?
H1E1 N1E H1E2 105.1 . . ?
N1E C1E C2E 118.2(3) . . ?
N1E C1E H1E4 107.8 . . ?
C2E C1E H1E4 107.8 . . ?
N1E C1E H1E3 107.8 . . ?
C2E C1E H1E3 107.8 . . ?
H1E4 C1E H1E3 107.1 . . ?
N2E C2E C1E 121.4(3) . . ?
N2E C2E H2E3 107.0 . . ?
C1E C2E H2E3 107.0 . . ?
N2E C2E H2E4 107.0 . . ?
C1E C2E H2E4 107.0 . . ?
H2E3 C2E H2E4 106.7 . . ?
C2E N2E K1 104.6(2) . 3_766 ?
C2E N2E H2E1 98(3) . . ?
K1 N2E H2E1 109(4) 3_766 . ?
C2E N2E H2E2 125(4) . . ?
K1 N2E H2E2 116(4) 3_766 . ?
H2E1 N2E H2E2 103(4) . . ?

loop_
_geom_bond_atom_site_label_1
_geom_bond_atom_site_label_2
_geom_bond_distance
_geom_bond_site_symmetry_2
_geom_bond_publ_flag
K1 N1 2.8195(17) . ?
K1 N2 2.8413(17) . ?
K1 N1E 2.851(3) . ?
K1 N2E 2.892(2) 3_766 ?
K1 N1 2.9597(17) 3_767 ?
K1 N2 2.9601(17) 3_767 ?
K1 C6 3.3140(18) 3_767 ?
K1 C5 3.3373(19) 3_767 ?
K1 K1 3.4584(9) 3_767 ?
N1 C1 1.338(3) . ?
N1 C5 1.388(3) . ?
N1 K1 2.9597(17) 3_767 ?
N2 C10 1.336(3) . ?
N2 C6 1.391(3) . ?
N2 K1 2.9601(17) 3_767 ?
C1 C2 1.374(3) . ?
C1 H1 0.9500 . ?
C2 C3 1.403(4) . ?
C2 H2 0.9500 . ?
C3 C4 1.366(3) . ?
C3 H3 0.9500 . ?
C4 C5 1.428(3) . ?
C4 H4 0.9500 . ?
C5 C6 1.431(3) . ?
C5 K1 3.3373(19) 3_767 ?
C6 C7 1.427(3) . ?
C6 K1 3.3140(18) 3_767 ?
C7 C8 1.363(3) . ?
C7 H7 0.9500 . ?
C8 C9 1.405(3) . ?
C8 H8 0.9500 . ?
C9 C10 1.372(3) . ?
C9 H9 0.9500 . ?
C10 H10 0.9500 . ?
N1E C1E 1.364(5) . ?
N1E H1E1 0.9200 . ?
N1E H1E2 0.9200 . ?
C1E C2E 1.442(5) . ?
C1E H1E4 0.9900 . ?
C1E H1E3 0.9900 . ?
C2E N2E 1.441(4) . ?
C2E H2E3 0.9900 . ?
C2E H2E4 0.9900 . ?
N2E K1 2.892(2) 3_766 ?
N2E H2E1 0.87(5) . ?
N2E H2E2 1.00(7) . ?
